data_7719366
loop_
_publ_author_name
'Wen, Xuemei'
'Yi, Gangji'
'Zhong, Qinglan'
'Guo, Caihong'
'Zeng, Hongmei'
'Zou, Guohong'
'Lin, Zhien'

_publ_section_title
;
 Strong second-harmonic generation response in an organic-inorganic hybrid
 antimony bromide.
;
_journal_issue 31
_journal_name_full 'Dalton transactions (Cambridge, England : 2003)'
_journal_page_first 11812
_journal_page_last 11816
_journal_paper_doi 10.1039/d5dt01320h
_journal_volume 54
_journal_year 2025
_chemical_formula_moiety 'Br8 Sb2, 2(C6 H6 N O2), H2 O'
_chemical_formula_sum 'C12 H14 Br8 N2 O5 Sb2'
_chemical_formula_weight 1149.03
_space_group_crystal_system triclinic
_space_group_IT_number 2
_space_group_name_Hall '-P 1'
_space_group_name_H-M_alt 'P -1'
_atom_sites_solution_hydrogens mixed
_atom_sites_solution_primary dual
_audit_creation_date 2025-07-09
_audit_creation_method
;
Olex2 1.2
(compiled 2018.05.29 svn.r3508 for OlexSys, GUI svn.r5506)
;
_audit_update_record
;
2025-07-09 deposited with the CCDC.	2025-07-18 downloaded from the CCDC.
;
_cell_angle_alpha 100.8220(10)
_cell_angle_beta 109.3480(10)
_cell_angle_gamma 116.8420(10)
_cell_formula_units_Z 2
_cell_length_a 11.9799(3)
_cell_length_b 12.1232(3)
_cell_length_c 12.1910(4)
_cell_measurement_reflns_used 9997
_cell_measurement_temperature 302.0
_cell_measurement_theta_max 26.89
_cell_measurement_theta_min 2.92
_cell_volume 1365.66(7)
_computing_cell_refinement 'SAINT V8.40B (?, 2016)'
_computing_data_reduction 'SAINT V8.40B (?, 2016)'
_computing_molecular_graphics 'Olex2 (Dolomanov et al., 2009)'
_computing_publication_material 'Olex2 (Dolomanov et al., 2009)'
_computing_structure_refinement 'ShelXL (Sheldrick, 2015)'
_computing_structure_solution 'ShelXT (Sheldrick, 2015)'
_diffrn_ambient_temperature 302.0
_diffrn_detector 'Bruker APEX2 area detector'
_diffrn_detector_area_resol_mean 7.9
_diffrn_detector_type 'CCD area detector'
_diffrn_measured_fraction_theta_full 0.999
_diffrn_measured_fraction_theta_max 0.999
_diffrn_measurement_device 'three-circle diffractometer'
_diffrn_measurement_device_type 'Bruker APEX-II CCD'
_diffrn_measurement_method '\w and \f scans'
_diffrn_radiation_monochromator 'mirror optics'
_diffrn_radiation_probe x-ray
_diffrn_radiation_type MoK\a
_diffrn_radiation_wavelength 0.71073
_diffrn_reflns_av_R_equivalents 0.0643
_diffrn_reflns_av_unetI/netI 0.0447
_diffrn_reflns_Laue_measured_fraction_full 0.999
_diffrn_reflns_Laue_measured_fraction_max 0.999
_diffrn_reflns_limit_h_max 15
_diffrn_reflns_limit_h_min -15
_diffrn_reflns_limit_k_max 15
_diffrn_reflns_limit_k_min -15
_diffrn_reflns_limit_l_max 15
_diffrn_reflns_limit_l_min -15
_diffrn_reflns_number 37041
_diffrn_reflns_point_group_measured_fraction_full 0.999
_diffrn_reflns_point_group_measured_fraction_max 0.999
_diffrn_reflns_theta_full 25.242
_diffrn_reflns_theta_max 27.485
_diffrn_reflns_theta_min 2.109
_diffrn_source 'microfocus sealed X-ray tube'
_diffrn_source_type 'Incoatec I\ms'
_diffrn_standards_number 0
_exptl_absorpt_coefficient_mu 13.706
_exptl_absorpt_correction_T_max 0.7456
_exptl_absorpt_correction_T_min 0.2817
_exptl_absorpt_correction_type multi-scan
_exptl_absorpt_process_details
'SADABS-2016/2 (Bruker,2016/2) was used for absorption correction. wR2(int) was 0.1496 before and 0.0649 after correction. The Ratio of minimum to maximum transmission is 0.3778. The \l/2 correction factor is Not present.'
_exptl_crystal_colour yellow
_exptl_crystal_colour_primary yellow
_exptl_crystal_density_diffrn 2.794
_exptl_crystal_description block
_exptl_crystal_F_000 1044
_exptl_crystal_size_max 0.245
_exptl_crystal_size_mid 0.128
_exptl_crystal_size_min 0.059
_refine_diff_density_max 1.341
_refine_diff_density_min -2.029
_refine_diff_density_rms 0.191
_refine_ls_extinction_coef 0.0019(3)
_refine_ls_extinction_expression Fc^*^=kFc[1+0.001xFc^2^\l^3^/sin(2\q)]^-1/4^
_refine_ls_extinction_method 'SHELXL-2018/3 (Sheldrick 2018)'
_refine_ls_goodness_of_fit_ref 1.025
_refine_ls_hydrogen_treatment constr
_refine_ls_matrix_type full
_refine_ls_number_parameters 265
_refine_ls_number_reflns 6265
_refine_ls_number_restraints 0
_refine_ls_restrained_S_all 1.025
_refine_ls_R_factor_all 0.0666
_refine_ls_R_factor_gt 0.0466
_refine_ls_shift/su_max 0.000
_refine_ls_shift/su_mean 0.000
_refine_ls_structure_factor_coef Fsqd
_refine_ls_weighting_details 'w=1/[\s^2^(Fo^2^)+(0.0672P)^2^+6.9584P] where P=(Fo^2^+2Fc^2^)/3'
_refine_ls_weighting_scheme calc
_refine_ls_wR_factor_gt 0.1246
_refine_ls_wR_factor_ref 0.1383
_reflns_Friedel_coverage 0.000
_reflns_number_gt 4780
_reflns_number_total 6265
_reflns_threshold_expression 'I > 2\s(I)'
_cod_data_source_file d5dt01320h2.cif
_cod_data_source_block mo_xm3_174_4_0m_a
_cod_database_code 7719366
_shelx_shelxl_version_number 2018/3
_shelx_space_group_comment
;
The symmetry employed for this shelxl refinement is uniquely defined
by the following loop, which should always be used as a source of
symmetry information in preference to the above space-group names.
They are only intended as comments.
;
_shelx_estimated_absorpt_t_max 0.499
_shelx_estimated_absorpt_t_min 0.134
_olex2_refinement_description
;
1. Fixed Uiso
 At 1.2 times of:
  All C(H) groups, All N(H) groups
 At 1.5 times of:
  All O(H) groups, All O(H,H) groups
2.a Riding coordinates:
 O5(H5A,H5B)
2.b Aromatic/amide H refined with riding coordinates:
 N1(H1), C3(H3), C4(H4), C5(H5), C6(H6), N2(H2A), C9(H9), C10(H10), C11(H11),
 C12(H12)
2.c Idealised tetrahedral OH refined as rotating group:
 O2(H2), O4(H4A)
;
_olex2_submission_special_instructions 'No special instructions were received'

loop_
_space_group_symop_operation_xyz
'x, y, z'
'-x, -y, -z'

loop_
_atom_site_label
_atom_site_type_symbol
_atom_site_fract_x
_atom_site_fract_y
_atom_site_fract_z
_atom_site_U_iso_or_equiv
_atom_site_adp_type
_atom_site_occupancy
_atom_site_site_symmetry_order
_atom_site_calc_flag
_atom_site_refinement_flags_posn
_atom_site_refinement_flags_adp
_atom_site_refinement_flags_occupancy
_atom_site_disorder_assembly
_atom_site_disorder_group
Sb1 Sb 0.77987(5) 0.84689(5) 0.35427(5) 0.03881(15) Uani 1 1 d . . . . .
Sb2 Sb 0.97383(5) 0.76473(5) 0.69495(5) 0.04231(15) Uani 1 1 d . . . . .
Br1 Br 0.71495(11) 1.01669(11) 0.30181(13) 0.0735(3) Uani 1 1 d . . . . .
Br2 Br 0.66175(14) 0.68982(14) 0.12098(10) 0.0824(4) Uani 1 1 d . . . . .
Br3 Br 0.54969(10) 0.70294(10) 0.36090(10) 0.0656(3) Uani 1 1 d . . . . .
Br4 Br 0.87826(13) 0.66553(11) 0.41407(12) 0.0741(3) Uani 1 1 d . . . . .
Br5 Br 0.92323(10) 0.98731(9) 0.65471(9) 0.0549(2) Uani 1 1 d . . . . .
Br6 Br 1.03558(12) 0.84722(11) 0.93390(10) 0.0758(3) Uani 1 1 d . . . . .
Br7 Br 1.04253(15) 0.59162(12) 0.70603(13) 0.0811(3) Uani 1 1 d . . . . .
Br8 Br 0.71843(11) 0.59455(10) 0.63126(10) 0.0695(3) Uani 1 1 d . . . . .
O1 O 0.6119(7) 1.0074(6) 0.6282(6) 0.0587(15) Uani 1 1 d . . . . .
O2 O 0.3890(7) 0.8328(7) 0.4951(7) 0.0648(17) Uani 1 1 d . . . . .
H2 H 0.395924 0.871638 0.447031 0.097 Uiso 1 1 calc GR . . . .
N1 N 0.4201(10) 0.6110(8) 0.7004(9) 0.076(3) Uani 1 1 d . . . . .
H1 H 0.346900 0.532288 0.677512 0.091 Uiso 1 1 calc R . . . .
C1 C 0.5125(9) 0.8941(8) 0.5951(8) 0.052(2) Uani 1 1 d . . . . .
C2 C 0.5225(9) 0.8101(8) 0.6678(8) 0.0504(19) Uani 1 1 d . . . . .
C3 C 0.6483(10) 0.8561(8) 0.7712(9) 0.053(2) Uani 1 1 d . . . . .
H3 H 0.728205 0.940613 0.795761 0.063 Uiso 1 1 calc R . . . .
C4 C 0.6577(11) 0.7783(11) 0.8392(10) 0.065(2) Uani 1 1 d . . . . .
H4 H 0.742513 0.810499 0.910084 0.078 Uiso 1 1 calc R . . . .
C5 C 0.5389(13) 0.6523(10) 0.7999(9) 0.068(3) Uani 1 1 d . . . . .
H5 H 0.542623 0.597257 0.842923 0.082 Uiso 1 1 calc R . . . .
C6 C 0.4049(11) 0.6834(9) 0.6315(9) 0.062(2) Uani 1 1 d . . . . .
H6 H 0.318163 0.649189 0.562024 0.075 Uiso 1 1 calc R . . . .
O3 O 0.4042(7) 0.9494(6) 0.0712(7) 0.0581(15) Uani 1 1 d . . . . .
O4 O 0.4407(8) 0.8241(7) -0.0530(7) 0.0625(16) Uani 1 1 d . . . . .
H4A H 0.461692 0.884191 -0.079292 0.094 Uiso 1 1 calc GR . . . .
N2 N 0.1846(8) 0.6372(7) 0.1527(7) 0.0528(17) Uani 1 1 d . . . . .
H2A H 0.152330 0.650011 0.203845 0.063 Uiso 1 1 calc R . . . .
C7 C 0.3897(8) 0.8425(9) 0.0200(8) 0.0492(19) Uani 1 1 d . . . . .
C8 C 0.3093(8) 0.7223(8) 0.0459(7) 0.0438(17) Uani 1 1 d . . . . .
C9 C 0.2856(10) 0.5989(9) -0.0078(9) 0.054(2) Uani 1 1 d . . . . .
H9 H 0.321223 0.585832 -0.062661 0.064 Uiso 1 1 calc R . . . .
C10 C 0.2076(11) 0.4931(10) 0.0207(10) 0.062(2) Uani 1 1 d . . . . .
H10 H 0.188258 0.408001 -0.016971 0.074 Uiso 1 1 calc R . . . .
C11 C 0.1598(10) 0.5153(9) 0.1041(9) 0.056(2) Uani 1 1 d . . . . .
H11 H 0.110791 0.446774 0.126797 0.067 Uiso 1 1 calc R . . . .
C12 C 0.2551(9) 0.7372(8) 0.1267(8) 0.0483(18) Uani 1 1 d . . . . .
H12 H 0.269050 0.820066 0.163117 0.058 Uiso 1 1 calc R . . . .
O5 O 0.0862(9) 0.7318(7) 0.2824(8) 0.087(3) Uani 1 1 d . . . . .
H5A H 0.011560 0.692753 0.290151 0.130 Uiso 1 1 d R . . . .
H5B H 0.103740 0.810013 0.291171 0.130 Uiso 1 1 d R . . . .

loop_
_atom_site_aniso_label
_atom_site_aniso_U_11
_atom_site_aniso_U_22
_atom_site_aniso_U_33
_atom_site_aniso_U_23
_atom_site_aniso_U_13
_atom_site_aniso_U_12
Sb1 0.0339(3) 0.0359(3) 0.0453(3) 0.0159(2) 0.0211(2) 0.0169(2)
Sb2 0.0400(3) 0.0323(3) 0.0542(3) 0.0207(2) 0.0224(2) 0.0185(2)
Br1 0.0572(6) 0.0589(6) 0.1094(9) 0.0377(6) 0.0349(6) 0.0374(5)
Br2 0.0879(8) 0.0958(8) 0.0540(6) 0.0136(5) 0.0311(6) 0.0522(7)
Br3 0.0449(5) 0.0652(6) 0.0764(6) 0.0264(5) 0.0361(5) 0.0188(4)
Br4 0.0785(7) 0.0714(6) 0.0966(8) 0.0428(6) 0.0580(7) 0.0440(6)
Br5 0.0560(5) 0.0471(4) 0.0731(6) 0.0251(4) 0.0380(5) 0.0313(4)
Br6 0.0746(7) 0.0652(6) 0.0541(6) 0.0081(5) 0.0126(5) 0.0332(5)
Br7 0.1116(9) 0.0780(7) 0.0966(8) 0.0489(7) 0.0549(7) 0.0741(7)
Br8 0.0585(6) 0.0622(6) 0.0648(6) 0.0152(5) 0.0359(5) 0.0163(5)
O1 0.062(4) 0.046(3) 0.059(4) 0.020(3) 0.029(3) 0.024(3)
O2 0.054(4) 0.056(4) 0.064(4) 0.017(3) 0.019(3) 0.025(3)
N1 0.089(6) 0.034(4) 0.066(5) 0.012(4) 0.035(5) 0.011(4)
C1 0.055(5) 0.045(4) 0.051(5) 0.007(4) 0.028(4) 0.028(4)
C2 0.061(5) 0.038(4) 0.048(5) 0.010(3) 0.030(4) 0.025(4)
C3 0.056(5) 0.039(4) 0.063(5) 0.016(4) 0.036(4) 0.023(4)
C4 0.070(6) 0.074(6) 0.060(6) 0.027(5) 0.033(5) 0.045(5)
C5 0.099(8) 0.050(5) 0.052(5) 0.016(4) 0.040(6) 0.037(5)
C6 0.066(6) 0.045(5) 0.051(5) 0.010(4) 0.024(4) 0.020(4)
O3 0.064(4) 0.049(3) 0.083(4) 0.030(3) 0.048(4) 0.036(3)
O4 0.077(4) 0.057(4) 0.071(4) 0.027(3) 0.053(4) 0.036(4)
N2 0.054(4) 0.057(4) 0.052(4) 0.023(3) 0.033(3) 0.029(4)
C7 0.039(4) 0.055(5) 0.055(5) 0.024(4) 0.025(4) 0.025(4)
C8 0.041(4) 0.049(4) 0.042(4) 0.016(3) 0.019(3) 0.027(3)
C9 0.058(5) 0.052(5) 0.062(5) 0.027(4) 0.033(4) 0.032(4)
C10 0.073(6) 0.053(5) 0.074(6) 0.027(5) 0.038(5) 0.043(5)
C11 0.060(5) 0.058(5) 0.066(6) 0.036(5) 0.036(5) 0.037(4)
C12 0.048(4) 0.045(4) 0.047(4) 0.015(3) 0.021(4) 0.025(4)
O5 0.111(6) 0.061(4) 0.135(7) 0.047(5) 0.096(6) 0.052(4)

loop_
_atom_type_symbol
_atom_type_description
_atom_type_scat_dispersion_real
_atom_type_scat_dispersion_imag
_atom_type_scat_source
C C 0.0033 0.0016 'International Tables Vol C Tables 4.2.6.8 and 6.1.1.4'
H H 0.0000 0.0000 'International Tables Vol C Tables 4.2.6.8 and 6.1.1.4'
Br Br -0.2901 2.4595 'International Tables Vol C Tables 4.2.6.8 and 6.1.1.4'
N N 0.0061 0.0033 'International Tables Vol C Tables 4.2.6.8 and 6.1.1.4'
O O 0.0106 0.0060 'International Tables Vol C Tables 4.2.6.8 and 6.1.1.4'
Sb Sb -0.5866 1.5461 'International Tables Vol C Tables 4.2.6.8 and 6.1.1.4'

loop_
_geom_angle_atom_site_label_1
_geom_angle_atom_site_label_2
_geom_angle_atom_site_label_3
_geom_angle
_geom_angle_site_symmetry_1
_geom_angle_site_symmetry_3
_geom_angle_publ_flag
Br1 Sb1 Br4 175.06(4) . . ?
Br1 Sb1 Br5 97.42(4) . . ?
Br2 Sb1 Br1 94.40(4) . . ?
Br2 Sb1 Br4 85.61(4) . . ?
Br2 Sb1 Br5 167.64(4) . . ?
Br3 Sb1 Br1 93.03(4) . . ?
Br3 Sb1 Br2 89.60(4) . . ?
Br3 Sb1 Br4 91.91(4) . . ?
Br3 Sb1 Br5 86.21(3) . . ?
Br4 Sb1 Br5 82.92(3) . . ?
Br4 Sb2 Br5 84.22(3) . . ?
Br6 Sb2 Br4 175.15(4) . . ?
Br6 Sb2 Br5 93.42(3) . . ?
Br7 Sb2 Br4 88.92(4) . . ?
Br7 Sb2 Br5 169.41(4) . . ?
Br7 Sb2 Br6 94.00(4) . . ?
Br8 Sb2 Br4 85.11(4) . . ?
Br8 Sb2 Br5 94.53(4) . . ?
Br8 Sb2 Br6 90.87(4) . . ?
Br8 Sb2 Br7 92.91(4) . . ?
Sb2 Br4 Sb1 98.41(3) . . ?
Sb1 Br5 Sb1 85.76(3) . 2_776 ?
Sb2 Br5 Sb1 91.89(3) . 2_776 ?
Sb2 Br5 Sb1 93.22(3) . . ?
C1 O2 H2 109.5 . . ?
C5 N1 H1 117.6 . . ?
C5 N1 C6 124.7(9) . . ?
C6 N1 H1 117.6 . . ?
O1 C1 O2 125.2(9) . . ?
O1 C1 C2 121.5(8) . . ?
O2 C1 C2 113.3(8) . . ?
C3 C2 C1 120.8(8) . . ?
C3 C2 C6 118.8(8) . . ?
C6 C2 C1 120.4(9) . . ?
C2 C3 H3 119.5 . . ?
C2 C3 C4 120.9(9) . . ?
C4 C3 H3 119.5 . . ?
C3 C4 H4 120.6 . . ?
C5 C4 C3 118.7(10) . . ?
C5 C4 H4 120.6 . . ?
N1 C5 C4 118.9(10) . . ?
N1 C5 H5 120.5 . . ?
C4 C5 H5 120.5 . . ?
N1 C6 C2 117.9(9) . . ?
N1 C6 H6 121.0 . . ?
C2 C6 H6 121.0 . . ?
C7 O4 H4A 109.5 . . ?
C11 N2 H2A 118.4 . . ?
C12 N2 H2A 118.4 . . ?
C12 N2 C11 123.2(8) . . ?
O3 C7 O4 125.5(8) . . ?
O3 C7 C8 119.2(7) . . ?
O4 C7 C8 115.3(8) . . ?
C9 C8 C7 123.7(7) . . ?
C9 C8 C12 118.4(8) . . ?
C12 C8 C7 117.9(7) . . ?
C8 C9 H9 120.4 . . ?
C8 C9 C10 119.3(8) . . ?
C10 C9 H9 120.4 . . ?
C9 C10 H10 120.3 . . ?
C11 C10 C9 119.5(9) . . ?
C11 C10 H10 120.3 . . ?
N2 C11 C10 118.8(8) . . ?
N2 C11 H11 120.6 . . ?
C10 C11 H11 120.6 . . ?
N2 C12 C8 120.8(8) . . ?
N2 C12 H12 119.6 . . ?
C8 C12 H12 119.6 . . ?
H5A O5 H5B 104.5 . . ?

loop_
_geom_bond_atom_site_label_1
_geom_bond_atom_site_label_2
_geom_bond_distance
_geom_bond_site_symmetry_2
_geom_bond_publ_flag
Sb1 Br1 2.6196(11) . ?
Sb1 Br2 2.5658(12) . ?
Sb1 Br3 2.5516(10) . ?
Sb1 Br4 3.0212(12) . ?
Sb1 Br5 3.1800(11) . ?
Sb2 Br4 3.0158(14) . ?
Sb2 Br5 3.1091(10) . ?
Sb2 Br6 2.6161(12) . ?
Sb2 Br7 2.5870(11) . ?
Sb2 Br8 2.5189(11) . ?
O1 C1 1.210(10) . ?
O2 H2 0.8200 . ?
O2 C1 1.304(11) . ?
N1 H1 0.8600 . ?
N1 C5 1.316(14) . ?
N1 C6 1.352(13) . ?
C1 C2 1.488(13) . ?
C2 C3 1.375(13) . ?
C2 C6 1.385(12) . ?
C3 H3 0.9300 . ?
C3 C4 1.385(13) . ?
C4 H4 0.9300 . ?
C4 C5 1.378(14) . ?
C5 H5 0.9300 . ?
C6 H6 0.9300 . ?
O3 C7 1.233(10) . ?
O4 H4A 0.8200 . ?
O4 C7 1.274(10) . ?
N2 H2A 0.8600 . ?
N2 C11 1.334(11) . ?
N2 C12 1.297(10) . ?
C7 C8 1.502(11) . ?
C8 C9 1.369(11) . ?
C8 C12 1.375(11) . ?
C9 H9 0.9300 . ?
C9 C10 1.392(13) . ?
C10 H10 0.9300 . ?
C10 C11 1.363(13) . ?
C11 H11 0.9300 . ?
C12 H12 0.9300 . ?
O5 H5A 0.8503 . ?
O5 H5B 0.8498 . ?

loop_
_geom_hbond_atom_site_label_D
_geom_hbond_atom_site_label_H
_geom_hbond_atom_site_label_A
_geom_hbond_distance_DH
_geom_hbond_distance_HA
_geom_hbond_distance_DA
_geom_hbond_angle_DHA
_geom_hbond_site_symmetry_A
_geom_hbond_publ_flag
O2 H2 O1 0.82 1.89 2.668(9) 157.8 2_676 yes
N1 H1 Br4 0.86 2.33 3.175(8) 167.2 2_666 yes
O4 H4A O3 0.82 1.89 2.634(9) 151.2 2_675 yes
N2 H2A O5 0.86 1.84 2.642(10) 154.6 . yes
O5 H5A Br4 0.85 2.50 3.279(7) 152.7 1_455 yes
O5 H5B Br5 0.85 2.61 3.409(7) 156.5 2_676 yes

loop_
_geom_torsion_atom_site_label_1
_geom_torsion_atom_site_label_2
_geom_torsion_atom_site_label_3
_geom_torsion_atom_site_label_4
_geom_torsion
_geom_torsion_site_symmetry_1
_geom_torsion_site_symmetry_2
_geom_torsion_site_symmetry_3
_geom_torsion_site_symmetry_4
_geom_torsion_publ_flag
O1 C1 C2 C3 -3.9(12) . . . . ?
O1 C1 C2 C6 176.6(8) . . . . ?
O2 C1 C2 C3 175.7(8) . . . . ?
O2 C1 C2 C6 -3.7(11) . . . . ?
C1 C2 C3 C4 179.8(8) . . . . ?
C1 C2 C6 N1 179.5(8) . . . . ?
C2 C3 C4 C5 1.3(13) . . . . ?
C3 C2 C6 N1 0.0(13) . . . . ?
C3 C4 C5 N1 -1.1(14) . . . . ?
C5 N1 C6 C2 0.1(15) . . . . ?
C6 N1 C5 C4 0.4(16) . . . . ?
C6 C2 C3 C4 -0.7(13) . . . . ?
O3 C7 C8 C9 179.0(8) . . . . ?
O3 C7 C8 C12 -0.1(12) . . . . ?
O4 C7 C8 C9 -2.6(12) . . . . ?
O4 C7 C8 C12 178.3(8) . . . . ?
C7 C8 C9 C10 -178.9(8) . . . . ?
C7 C8 C12 N2 180.0(7) . . . . ?
C8 C9 C10 C11 -1.9(14) . . . . ?
C9 C8 C12 N2 0.9(12) . . . . ?
C9 C10 C11 N2 2.6(14) . . . . ?
C11 N2 C12 C8 -0.2(13) . . . . ?
C12 N2 C11 C10 -1.6(14) . . . . ?
C12 C8 C9 C10 0.2(13) . . . . ?
